data_4500277
loop_
_publ_author_name
'Xu, Jing'
'Su, Weiping'
'Hong, Maochun'

_publ_section_title
;
 A Series of Lanthanide Secondary Building Units Based
 Metal&#x2212;Organic Frameworks Constructed by Organic
 Pyridine-2,6-Dicarboxylate and Inorganic Sulfate
;
_journal_issue 1
_journal_name_full 'Crystal Growth &amp; Design'
_journal_page_first 337
_journal_paper_doi 10.1021/cg101343k
_journal_volume 11
_journal_year 2011
_chemical_formula_sum 'C14 H14 N2 Nd2 O16 S'
_chemical_formula_weight 786.81
_chemical_name_systematic
; 
 ? 
;
_space_group_IT_number 14
_symmetry_cell_setting monoclinic
_symmetry_space_group_name_Hall '-P 2yn'
_symmetry_space_group_name_H-M 'P 1 21/n 1'
_atom_sites_solution_hydrogens geom
_atom_sites_solution_primary direct
_atom_sites_solution_secondary difmap
_audit_creation_method SHELXL-97
_cell_angle_alpha 90.00
_cell_angle_beta 99.655(6)
_cell_angle_gamma 90.00
_cell_formula_units_Z 4
_cell_length_a 10.623(3)
_cell_length_b 16.369(5)
_cell_length_c 12.362(4)
_cell_measurement_reflns_used 6054
_cell_measurement_temperature 293(2)
_cell_measurement_theta_max 27.4835
_cell_measurement_theta_min 20.0823
_cell_volume 2119.2(11)
_computing_cell_refinement 'CrystalClear (Rigaku Corp., 2000)'
_computing_data_collection 'CrystalClear (Rigaku Corp., 2000)'
_computing_data_reduction 'CrystalClear (Rigaku Corp., 2000)'
_computing_molecular_graphics SHELXTL
_computing_publication_material SHELXTL
_computing_structure_refinement 'SHELXL-97 (Sheldrick, 1997)'
_computing_structure_solution 'SHELXS-97 (Sheldrick, 1990)'
_diffrn_ambient_temperature 293(2)
_diffrn_measured_fraction_theta_full 0.997
_diffrn_measured_fraction_theta_max 0.997
_diffrn_measurement_device_type 'SCXmini CCD'
_diffrn_measurement_method CCD_Profile_fitting
_diffrn_radiation_monochromator graphite
_diffrn_radiation_source 'fine-focus sealed tube'
_diffrn_radiation_type MoK\a
_diffrn_radiation_wavelength 0.71073
_diffrn_reflns_av_R_equivalents 0.0252
_diffrn_reflns_av_sigmaI/netI 0.0245
_diffrn_reflns_limit_h_max 13
_diffrn_reflns_limit_h_min -13
_diffrn_reflns_limit_k_max 21
_diffrn_reflns_limit_k_min -19
_diffrn_reflns_limit_l_max 16
_diffrn_reflns_limit_l_min -16
_diffrn_reflns_number 16012
_diffrn_reflns_theta_full 27.49
_diffrn_reflns_theta_max 27.49
_diffrn_reflns_theta_min 2.08
_diffrn_standards_decay_% none
_diffrn_standards_interval_count none
_diffrn_standards_interval_time none
_diffrn_standards_number none
_exptl_absorpt_coefficient_mu 5.033
_exptl_absorpt_correction_T_max 0.470
_exptl_absorpt_correction_T_min 0.351
_exptl_absorpt_correction_type multi-scan
_exptl_absorpt_process_details 'SADABS (Sheldrick, 1996)'
_exptl_crystal_colour Purple
_exptl_crystal_density_diffrn 2.466
_exptl_crystal_density_method 'not measured'
_exptl_crystal_description Block
_exptl_crystal_F_000 1504
_exptl_crystal_size_max 0.3000
_exptl_crystal_size_mid 0.1800
_exptl_crystal_size_min 0.1500
_refine_diff_density_max 3.375
_refine_diff_density_min -1.995
_refine_diff_density_rms 0.423
_refine_ls_extinction_coef 0.0041(2)
_refine_ls_extinction_expression Fc^*^=kFc[1+0.001xFc^2^\l^3^/sin(2\q)]^-1/4^
_refine_ls_extinction_method SHELXL
_refine_ls_goodness_of_fit_ref 1.281
_refine_ls_hydrogen_treatment constr
_refine_ls_matrix_type full
_refine_ls_number_parameters 312
_refine_ls_number_reflns 4855
_refine_ls_number_restraints 0
_refine_ls_restrained_S_all 1.281
_refine_ls_R_factor_all 0.0389
_refine_ls_R_factor_gt 0.0324
_refine_ls_shift/su_max 0.005
_refine_ls_shift/su_mean 0.000
_refine_ls_structure_factor_coef Fsqd
_refine_ls_weighting_details 'calc w=1/[\s^2^(Fo^2^)+(0.0522P)^2^+1.1038P] where P=(Fo^2^+2Fc^2^)/3'
_refine_ls_weighting_scheme calc
_refine_ls_wR_factor_gt 0.0812
_refine_ls_wR_factor_ref 0.0952
_reflns_number_gt 4449
_reflns_number_total 4855
_reflns_threshold_expression >2sigma(I)
_cod_data_source_file cg101343k_si_005.cif
_cod_data_source_block 1
_cod_depositor_comments
;
The following automatic conversions were performed:

'_symmetry_cell_setting' value 'Monoclinic' changed to 'monoclinic'
according to /home/saulius/struct/CIF-dictionaries/cif_core.dic
dictionary named 'cif_core.dic' version 2.4.1 from
2010-06-29.

'_exptl_absorpt_correction_type' value 'Multi-scan'
changed to 'multi-scan' according to
/home/saulius/struct/CIF-dictionaries/cif_core.dic dictionary named
'cif_core.dic' version 2.4.1 from 2010-06-29.

Automatic conversion script
Id: cif_fix_values 1715 2011-07-08 13:25:40Z adriana 
;
_cod_original_cell_volume 2119.1(11)
_cod_original_sg_symbol_H-M P2(1)/n
_cod_database_code 4500277

loop_
_symmetry_equiv_pos_as_xyz
'x, y, z'
'-x+1/2, y+1/2, -z+1/2'
'-x, -y, -z'
'x-1/2, -y-1/2, z-1/2'

loop_
_atom_site_label
_atom_site_type_symbol
_atom_site_fract_x
_atom_site_fract_y
_atom_site_fract_z
_atom_site_U_iso_or_equiv
_atom_site_adp_type
_atom_site_occupancy
_atom_site_symmetry_multiplicity
_atom_site_calc_flag
_atom_site_refinement_flags
Nd1 Nd 0.57501(2) 0.117449(13) 2.047158(18) 0.01408(10) Uani 1 1 d .
Nd2 Nd 0.14549(2) 0.108259(13) 1.850030(18) 0.01506(10) Uani 1 1 d .
S S 0.32214(9) 0.05226(7) 2.12282(8) 0.0172(2) Uani 1 1 d .
O1 O 0.8030(3) 0.1315(2) 2.0236(3) 0.0233(7) Uani 1 1 d .
O2 O 0.9497(3) 0.1419(2) 1.9156(3) 0.0280(7) Uani 1 1 d .
O3 O 0.3851(3) 0.14196(19) 1.9065(2) 0.0193(6) Uani 1 1 d .
O4 O 0.2937(3) 0.1887(2) 1.7451(3) 0.0257(7) Uani 1 1 d .
O5 O 0.3936(3) 0.1282(2) 2.1546(3) 0.0254(7) Uani 1 1 d .
O6 O 0.4121(3) 0.00384(18) 2.0661(2) 0.0192(6) Uani 1 1 d .
O7 O 0.2053(3) 0.0694(2) 2.0436(2) 0.0229(7) Uani 1 1 d .
O8 O 0.2896(3) 0.0084(2) 2.2154(3) 0.0321(8) Uani 1 1 d .
O9 O 0.2833(3) -0.01610(18) 1.8311(2) 0.0190(6) Uani 1 1 d .
O10 O 0.3157(3) -0.1316(2) 1.7493(3) 0.0273(7) Uani 1 1 d .
O11 O 0.0249(3) 0.1784(2) 1.6933(3) 0.0245(7) Uani 1 1 d .
O12 O 0.0566(3) 0.2351(2) 1.5365(3) 0.0288(7) Uani 1 1 d .
O13 O 0.1501(3) 0.2542(2) 1.9061(3) 0.0272(7) Uani 1 1 d .
H13A H 0.0793 0.2747 1.9158 0.033 Uiso 1 1 d R
H13B H 0.1696 0.2880 1.8595 0.033 Uiso 1 1 d R
O14 O 0.0224(3) -0.0226(2) 1.8527(3) 0.0302(8) Uani 1 1 d .
H14A H 0.0562 -0.0677 1.8392 0.036 Uiso 1 1 d R
H14B H -0.0531 -0.0218 1.8670 0.036 Uiso 1 1 d R
O15 O -0.0583(6) 0.3545(4) 1.9152(6) 0.0897(19) Uani 1 1 d .
H15A H -0.0977 0.3836 1.8635 0.108 Uiso 1 1 d R
H15B H -0.1029 0.3534 1.9663 0.108 Uiso 1 1 d R
O16 O 0.4975(10) -0.0335(6) 2.3880(8) 0.154(4) Uiso 1 1 d .
H16A H 0.4286 -0.0280 2.3425 0.185 Uiso 1 1 d R
H16B H 0.5592 -0.0304 2.3524 0.185 Uiso 1 1 d R
N1 N 0.6174(3) 0.1702(2) 1.8629(3) 0.0164(7) Uani 1 1 d .
N2 N 0.1545(3) 0.0494(2) 1.6553(3) 0.0181(7) Uani 1 1 d .
C1 C 0.7363(4) 0.1819(3) 1.8447(4) 0.0184(8) Uani 1 1 d .
C2 C 0.7622(4) 0.2217(3) 1.7517(4) 0.0268(10) Uani 1 1 d .
H2A H 0.8457 0.2290 1.7400 0.032 Uiso 1 1 calc R
C3 C 0.6600(5) 0.2501(4) 1.6768(4) 0.0336(12) Uani 1 1 d .
H3A H 0.6746 0.2784 1.6149 0.040 Uiso 1 1 calc R
C4 C 0.5366(4) 0.2366(3) 1.6935(4) 0.0277(10) Uani 1 1 d .
H4A H 0.4671 0.2539 1.6426 0.033 Uiso 1 1 calc R
C5 C 0.5195(4) 0.1964(3) 1.7884(3) 0.0182(8) Uani 1 1 d .
C6 C 0.8387(4) 0.1493(3) 1.9336(3) 0.0187(8) Uani 1 1 d .
C7 C 0.3912(4) 0.1753(3) 1.8143(3) 0.0184(8) Uani 1 1 d .
C8 C 0.2105(4) -0.0216(3) 1.6397(3) 0.0201(9) Uani 1 1 d .
C9 C 0.2187(5) -0.0512(3) 1.5360(4) 0.0284(10) Uani 1 1 d .
H9A H 0.2538 -0.1023 1.5269 0.034 Uiso 1 1 calc R
C10 C 0.1732(5) -0.0026(3) 1.4463(4) 0.0308(11) Uani 1 1 d .
H10A H 0.1766 -0.0209 1.3756 0.037 Uiso 1 1 calc R
C11 C 0.1224(5) 0.0735(3) 1.4627(4) 0.0259(10) Uani 1 1 d .
H11A H 0.0955 0.1082 1.4038 0.031 Uiso 1 1 calc R
C12 C 0.1125(4) 0.0967(3) 1.5686(4) 0.0204(9) Uani 1 1 d .
C13 C 0.2727(4) -0.0609(3) 1.7452(3) 0.0184(8) Uani 1 1 d .
C14 C 0.0592(4) 0.1771(3) 1.6015(4) 0.0196(9) Uani 1 1 d .

loop_
_atom_site_aniso_label
_atom_site_aniso_U_11
_atom_site_aniso_U_22
_atom_site_aniso_U_33
_atom_site_aniso_U_23
_atom_site_aniso_U_13
_atom_site_aniso_U_12
Nd1 0.01278(14) 0.01497(14) 0.01461(14) 0.00045(7) 0.00266(9) 0.00030(7)
Nd2 0.01263(14) 0.01684(15) 0.01590(15) 0.00096(8) 0.00296(9) 0.00050(7)
S 0.0156(5) 0.0209(5) 0.0161(5) -0.0002(4) 0.0050(4) 0.0002(4)
O1 0.0146(14) 0.0336(18) 0.0221(16) 0.0064(14) 0.0042(12) -0.0004(13)
O2 0.0145(15) 0.036(2) 0.0352(19) 0.0066(16) 0.0094(13) 0.0023(14)
O3 0.0152(14) 0.0243(16) 0.0182(15) 0.0040(12) 0.0020(11) -0.0019(12)
O4 0.0157(14) 0.0371(19) 0.0224(17) 0.0072(14) -0.0021(12) -0.0024(13)
O5 0.0211(16) 0.0239(17) 0.0330(19) -0.0099(14) 0.0094(14) -0.0030(13)
O6 0.0181(14) 0.0181(15) 0.0224(16) -0.0011(12) 0.0059(12) 0.0007(12)
O7 0.0155(14) 0.0314(18) 0.0217(16) 0.0017(13) 0.0029(12) 0.0011(13)
O8 0.0341(19) 0.041(2) 0.0246(17) 0.0089(15) 0.0147(15) 0.0019(16)
O9 0.0220(15) 0.0176(15) 0.0162(15) -0.0009(12) 0.0002(12) 0.0044(12)
O10 0.039(2) 0.0212(17) 0.0195(16) -0.0026(13) -0.0013(14) 0.0085(14)
O11 0.0203(15) 0.0303(18) 0.0229(16) 0.0028(13) 0.0036(13) 0.0067(13)
O12 0.0386(19) 0.0184(17) 0.0291(18) 0.0066(13) 0.0049(15) 0.0021(14)
O13 0.0348(18) 0.0189(16) 0.0294(18) 0.0003(14) 0.0093(14) 0.0003(14)
O14 0.0228(16) 0.0249(18) 0.045(2) 0.0024(15) 0.0107(15) -0.0029(13)
O15 0.074(4) 0.083(4) 0.113(5) -0.013(4) 0.017(4) 0.027(3)
N1 0.0165(16) 0.0160(18) 0.0166(17) -0.0007(13) 0.0024(13) -0.0005(13)
N2 0.0201(17) 0.0158(18) 0.0172(17) 0.0015(14) -0.0005(14) 0.0019(14)
C1 0.0153(19) 0.019(2) 0.022(2) 0.0018(17) 0.0071(16) 0.0002(16)
C2 0.020(2) 0.036(3) 0.026(2) 0.010(2) 0.0091(18) -0.0006(19)
C3 0.030(3) 0.043(3) 0.029(3) 0.016(2) 0.007(2) -0.005(2)
C4 0.019(2) 0.038(3) 0.025(2) 0.012(2) 0.0011(18) -0.0013(19)
C5 0.0159(19) 0.020(2) 0.018(2) 0.0016(16) 0.0021(16) -0.0002(16)
C6 0.0186(19) 0.018(2) 0.021(2) 0.0008(17) 0.0053(16) 0.0002(16)
C7 0.020(2) 0.014(2) 0.021(2) 0.0008(16) 0.0033(17) -0.0009(16)
C8 0.022(2) 0.020(2) 0.018(2) 0.0010(16) 0.0029(17) 0.0011(17)
C9 0.037(3) 0.027(3) 0.020(2) -0.0007(19) 0.0014(19) 0.006(2)
C10 0.040(3) 0.034(3) 0.018(2) -0.002(2) 0.005(2) 0.004(2)
C11 0.032(2) 0.027(3) 0.018(2) 0.0050(18) 0.0000(18) 0.002(2)
C12 0.020(2) 0.019(2) 0.022(2) 0.0036(17) 0.0029(17) -0.0020(17)
C13 0.019(2) 0.017(2) 0.018(2) 0.0019(16) 0.0008(16) 0.0006(16)
C14 0.0170(19) 0.015(2) 0.024(2) 0.0027(17) -0.0025(17) 0.0003(16)

loop_
_atom_type_symbol
_atom_type_description
_atom_type_scat_dispersion_real
_atom_type_scat_dispersion_imag
_atom_type_scat_source
C C 0.0033 0.0016 'International Tables Vol C Tables 4.2.6.8 and 6.1.1.4'
N N 0.0061 0.0033 'International Tables Vol C Tables 4.2.6.8 and 6.1.1.4'
O O 0.0106 0.0060 'International Tables Vol C Tables 4.2.6.8 and 6.1.1.4'
Nd Nd -0.1943 3.0179 'International Tables Vol C Tables 4.2.6.8 and 6.1.1.4'
S S 0.1246 0.1234 'International Tables Vol C Tables 4.2.6.8 and 6.1.1.4'
H H 0.0000 0.0000 'International Tables Vol C Tables 4.2.6.8 and 6.1.1.4'

loop_
_geom_angle_atom_site_label_1
_geom_angle_atom_site_label_2
_geom_angle_atom_site_label_3
_geom_angle
_geom_angle_site_symmetry_1
_geom_angle_site_symmetry_3
O12 Nd1 O6 142.09(11) 4_666 3_659
O12 Nd1 O3 75.56(11) 4_666 .
O6 Nd1 O3 81.15(10) 3_659 .
O12 Nd1 O1 88.45(12) 4_666 .
O6 Nd1 O1 81.93(11) 3_659 .
O3 Nd1 O1 126.69(10) . .
O12 Nd1 O5 84.13(11) 4_666 .
O6 Nd1 O5 118.58(10) 3_659 .
O3 Nd1 O5 75.70(11) . .
O1 Nd1 O5 153.65(11) . .
O12 Nd1 N1 68.79(11) 4_666 .
O6 Nd1 N1 74.23(11) 3_659 .
O3 Nd1 N1 63.93(10) . .
O1 Nd1 N1 62.86(11) . .
O5 Nd1 N1 135.46(11) . .
O12 Nd1 O9 135.49(11) 4_666 3_659
O6 Nd1 O9 74.11(10) 3_659 3_659
O3 Nd1 O9 148.54(10) . 3_659
O1 Nd1 O9 68.99(10) . 3_659
O5 Nd1 O9 99.29(11) . 3_659
N1 Nd1 O9 124.92(10) . 3_659
O12 Nd1 O6 132.41(11) 4_666 .
O6 Nd1 O6 64.48(11) 3_659 .
O3 Nd1 O6 72.49(10) . .
O1 Nd1 O6 139.09(10) . .
O5 Nd1 O6 54.46(10) . .
N1 Nd1 O6 123.26(10) . .
O9 Nd1 O6 79.39(10) 3_659 .
O12 Nd1 O10 89.01(11) 4_666 3_659
O6 Nd1 O10 124.58(10) 3_659 3_659
O3 Nd1 O10 148.04(10) . 3_659
O1 Nd1 O10 79.64(11) . 3_659
O5 Nd1 O10 74.99(12) . 3_659
N1 Nd1 O10 135.93(11) . 3_659
O9 Nd1 O10 50.48(10) 3_659 3_659
O6 Nd1 O10 100.03(11) . 3_659
O12 Nd1 C13 112.81(12) 4_666 3_659
O6 Nd1 C13 99.71(11) 3_659 3_659
O3 Nd1 C13 158.58(11) . 3_659
O1 Nd1 C13 74.28(11) . 3_659
O5 Nd1 C13 85.37(12) . 3_659
N1 Nd1 C13 137.12(12) . 3_659
O9 Nd1 C13 25.69(11) 3_659 3_659
O6 Nd1 C13 88.46(11) . 3_659
O10 Nd1 C13 24.88(11) 3_659 3_659
O12 Nd1 S 106.65(8) 4_666 .
O6 Nd1 S 91.55(7) 3_659 .
O3 Nd1 S 68.26(7) . .
O1 Nd1 S 161.88(8) . .
O5 Nd1 S 27.04(8) . .
N1 Nd1 S 131.56(8) . .
O9 Nd1 S 92.99(7) 3_659 .
O6 Nd1 S 27.91(7) . .
O10 Nd1 S 90.43(9) 3_659 .
C13 Nd1 S 90.33(9) 3_659 .
O2 Nd2 O11 77.95(11) 1_455 .
O2 Nd2 O7 80.16(11) 1_455 .
O11 Nd2 O7 156.55(10) . .
O2 Nd2 O13 70.45(12) 1_455 .
O11 Nd2 O13 75.59(11) . .
O7 Nd2 O13 89.26(11) . .
O2 Nd2 O14 73.23(12) 1_455 .
O11 Nd2 O14 101.98(11) . .
O7 Nd2 O14 79.45(11) . .
O13 Nd2 O14 143.28(11) . .
O2 Nd2 O9 138.99(11) 1_455 .
O11 Nd2 O9 122.74(10) . .
O7 Nd2 O9 79.83(10) . .
O13 Nd2 O9 144.18(11) . .
O14 Nd2 O9 68.13(11) . .
O2 Nd2 O4 133.45(11) 1_455 .
O11 Nd2 O4 68.88(10) . .
O7 Nd2 O4 123.05(10) . .
O13 Nd2 O4 70.31(11) . .
O14 Nd2 O4 143.98(11) . .
O9 Nd2 O4 87.26(10) . .
O2 Nd2 O3 136.41(11) 1_455 .
O11 Nd2 O3 118.64(10) . .
O7 Nd2 O3 73.10(9) . .
O13 Nd2 O3 75.34(11) . .
O14 Nd2 O3 132.05(10) . .
O9 Nd2 O3 68.85(10) . .
O4 Nd2 O3 50.70(9) . .
O2 Nd2 N2 124.04(12) 1_455 .
O11 Nd2 N2 62.21(11) . .
O7 Nd2 N2 139.49(11) . .
O13 Nd2 N2 127.60(11) . .
O14 Nd2 N2 78.28(11) . .
O9 Nd2 N2 60.55(10) . .
O4 Nd2 N2 66.56(11) . .
O3 Nd2 N2 98.12(10) . .
O2 Nd2 C7 143.32(12) 1_455 .
O11 Nd2 C7 93.81(12) . .
O7 Nd2 C7 98.76(11) . .
O13 Nd2 C7 72.88(11) . .
O14 Nd2 C7 143.08(11) . .
O9 Nd2 C7 75.23(11) . .
O4 Nd2 C7 25.09(11) . .
O3 Nd2 C7 25.76(10) . .
N2 Nd2 C7 80.10(12) . .
O8 S O7 109.6(2) . .
O8 S O5 113.0(2) . .
O7 S O5 110.8(2) . .
O8 S O6 111.3(2) . .
O7 S O6 108.73(18) . .
O5 S O6 103.24(18) . .
O8 S Nd1 136.81(15) . .
O7 S Nd1 113.58(13) . .
O5 S Nd1 51.07(13) . .
O6 S Nd1 53.39(12) . .
C6 O1 Nd1 124.2(3) . .
C6 O2 Nd2 167.9(3) . 1_655
C7 O3 Nd1 122.8(3) . .
C7 O3 Nd2 92.6(2) . .
Nd1 O3 Nd2 143.95(13) . .
C7 O4 Nd2 94.2(3) . .
S O5 Nd1 101.89(16) . .
S O6 Nd1 142.74(18) . 3_659
S O6 Nd1 98.69(15) . .
Nd1 O6 Nd1 115.52(11) 3_659 .
S O7 Nd2 138.52(17) . .
C13 O9 Nd2 124.3(3) . .
C13 O9 Nd1 94.5(2) . 3_659
Nd2 O9 Nd1 139.26(12) . 3_659
C13 O10 Nd1 93.4(3) . 3_659
C14 O11 Nd2 121.5(3) . .
C14 O12 Nd1 137.2(3) . 4_565
Nd2 O13 H13A 116.3 . .
Nd2 O13 H13B 115.7 . .
H13A O13 H13B 99.1 . .
Nd2 O14 H14A 120.0 . .
Nd2 O14 H14B 120.0 . .
H14A O14 H14B 120.0 . .
H15A O15 H15B 107.7 . .
H16A O16 H16B 107.7 . .
C1 N1 C5 119.1(4) . .
C1 N1 Nd1 121.0(3) . .
C5 N1 Nd1 119.4(3) . .
C8 N2 C12 119.0(4) . .
C8 N2 Nd2 122.8(3) . .
C12 N2 Nd2 117.9(3) . .
N1 C1 C2 122.1(4) . .
N1 C1 C6 114.4(4) . .
C2 C1 C6 123.4(4) . .
C3 C2 C1 118.0(4) . .
C3 C2 H2A 121.0 . .
C1 C2 H2A 121.0 . .
C4 C3 C2 120.4(5) . .
C4 C3 H3A 119.8 . .
C2 C3 H3A 119.8 . .
C3 C4 C5 117.8(4) . .
C3 C4 H4A 121.1 . .
C5 C4 H4A 121.1 . .
N1 C5 C4 122.6(4) . .
N1 C5 C7 114.3(4) . .
C4 C5 C7 123.1(4) . .
O2 C6 O1 124.6(4) . .
O2 C6 C1 119.6(4) . .
O1 C6 C1 115.8(4) . .
O4 C7 O3 121.9(4) . .
O4 C7 C5 119.7(4) . .
O3 C7 C5 118.4(4) . .
O4 C7 Nd2 60.7(2) . .
O3 C7 Nd2 61.7(2) . .
C5 C7 Nd2 170.8(3) . .
N2 C8 C9 122.4(4) . .
N2 C8 C13 112.9(4) . .
C9 C8 C13 124.4(4) . .
C10 C9 C8 118.2(5) . .
C10 C9 H9A 120.9 . .
C8 C9 H9A 120.9 . .
C9 C10 C11 119.5(4) . .
C9 C10 H10A 120.3 . .
C11 C10 H10A 120.3 . .
C12 C11 C10 118.5(4) . .
C12 C11 H11A 120.7 . .
C10 C11 H11A 120.7 . .
N2 C12 C11 122.2(4) . .
N2 C12 C14 112.1(4) . .
C11 C12 C14 125.7(4) . .
O10 C13 O9 121.3(4) . .
O10 C13 C8 122.7(4) . .
O9 C13 C8 116.0(4) . .
O10 C13 Nd1 61.7(2) . 3_659
O9 C13 Nd1 59.8(2) . 3_659
C8 C13 Nd1 171.0(3) . 3_659
O12 C14 O11 126.7(4) . .
O12 C14 C12 117.4(4) . .
O11 C14 C12 116.0(4) . .

loop_
_geom_bond_atom_site_label_1
_geom_bond_atom_site_label_2
_geom_bond_distance
_geom_bond_site_symmetry_2
Nd1 O12 2.423(3) 4_666
Nd1 O6 2.446(3) 3_659
Nd1 O3 2.465(3) .
Nd1 O1 2.498(3) .
Nd1 O5 2.523(3) .
Nd1 N1 2.545(4) .
Nd1 O9 2.554(3) 3_659
Nd1 O6 2.577(3) .
Nd1 O10 2.598(3) 3_659
Nd1 C13 2.945(4) 3_659
Nd1 S 3.1736(13) .
Nd2 O2 2.419(3) 1_455
Nd2 O11 2.425(3) .
Nd2 O7 2.454(3) .
Nd2 O13 2.485(3) .
Nd2 O14 2.513(3) .
Nd2 O9 2.541(3) .
Nd2 O4 2.565(3) .
Nd2 O3 2.584(3) .
Nd2 N2 2.609(4) .
Nd2 C7 2.932(4) .
S O8 1.441(3) .
S O7 1.473(3) .
S O5 1.474(3) .
S O6 1.503(3) .
O1 C6 1.268(5) .
O2 C6 1.243(5) .
O2 Nd2 2.419(3) 1_655
O3 C7 1.276(5) .
O4 C7 1.247(5) .
O6 Nd1 2.446(3) 3_659
O9 C13 1.280(5) .
O9 Nd1 2.554(3) 3_659
O10 C13 1.241(5) .
O10 Nd1 2.598(3) 3_659
O11 C14 1.249(5) .
O12 C14 1.242(5) .
O12 Nd1 2.423(3) 4_565
O13 H13A 0.8501 .
O13 H13B 0.8500 .
O14 H14A 0.8499 .
O14 H14B 0.8501 .
O15 H15A 0.8500 .
O15 H15B 0.8499 .
O16 H16A 0.8500 .
O16 H16B 0.8500 .
N1 C1 1.333(5) .
N1 C5 1.339(5) .
N2 C8 1.334(6) .
N2 C12 1.337(6) .
C1 C2 1.388(6) .
C1 C6 1.508(6) .
C2 C3 1.384(7) .
C2 H2A 0.9300 .
C3 C4 1.378(7) .
C3 H3A 0.9300 .
C4 C5 1.383(6) .
C4 H4A 0.9300 .
C5 C7 1.492(6) .
C8 C9 1.388(6) .
C8 C13 1.504(6) .
C9 C10 1.384(7) .
C9 H9A 0.9300 .
C10 C11 1.386(7) .
C10 H10A 0.9300 .
C11 C12 1.383(6) .
C11 H11A 0.9300 .
C12 C14 1.515(6) .
C13 Nd1 2.945(4) 3_659

loop_
_geom_hbond_atom_site_label_D
_geom_hbond_atom_site_label_H
_geom_hbond_atom_site_label_A
_geom_hbond_distance_DH
_geom_hbond_distance_HA
_geom_hbond_distance_DA
_geom_hbond_angle_DHA
_geom_hbond_site_symmetry_A
O13 H13A O15 0.85 1.96 2.774(7) 160.1 .
O13 H13B O10 0.85 1.91 2.749(5) 170.6 2_558
O14 H14B O7 0.85 2.25 3.020(4) 151.6 3_559
O14 H14B O8 0.85 2.56 3.288(5) 144.7 3_559
O15 H15A O5 0.85 2.58 3.189(8) 130.0 4_565
O16 H16A O8 0.85 2.06 2.885(10) 164.7 .
